data_7220673
loop_
_publ_author_name
'Lei, Yu'
'Zhang, Xiao-Nan'
'Yang, Xue-Yan'
'Xu, Qin'
'Shi, Min'

_publ_section_title
;
 Regio- and diastereoselective construction of
 1&#x2032;,2&#x2032;-(dihydrospiro[indoline-3,3&#x2032;-pyrrol]-2&#x2032;-yl)acrylates
 through phosphine-catalyzed [4 + 1] annulation of Morita--Baylis--Hillman
 carbonates with oxindole-derived \a,\b-unsaturated imines
;
_journal_issue 61
_journal_name_full 'RSC Adv.'
_journal_page_first 49657
_journal_paper_doi 10.1039/C5RA09147K
_journal_volume 5
_journal_year 2015
_chemical_formula_sum 'C30 H28 N2 O5 S'
_chemical_formula_weight 528.60
_chemical_name_systematic
; 
 ? 
;
_space_group_crystal_system monoclinic
_space_group_IT_number 14
_space_group_name_Hall '-P 2yn'
_space_group_name_H-M_alt 'P 1 21/n 1'
_symmetry_space_group_name_Hall '-P 2yn'
_symmetry_space_group_name_H-M 'P 1 21/n 1'
_atom_sites_solution_hydrogens geom
_audit_creation_method SHELXL-2014
_audit_update_record
;
2014-08-14 deposited with the CCDC.
2015-05-20 downloaded from the CCDC.
;
_cell_angle_alpha 90
_cell_angle_beta 98.9150(10)
_cell_angle_gamma 90
_cell_formula_units_Z 4
_cell_length_a 13.2726(8)
_cell_length_b 14.2499(8)
_cell_length_c 13.8765(8)
_cell_measurement_reflns_used 5601
_cell_measurement_temperature 296(2)
_cell_measurement_theta_max 26.63
_cell_measurement_theta_min 2.44
_cell_volume 2592.8(3)
_computing_cell_refinement 'Bruker SAINT'
_computing_data_collection 'Bruker APEX2'
_computing_data_reduction 'Bruker SAINT'
_computing_molecular_graphics 'Bruker SHELXTL'
_computing_publication_material 'Bruker SHELXTL'
_computing_structure_refinement 'SHELXL-2014 (Sheldrick, 2014)'
_computing_structure_solution 'SHELXS-97 (Sheldrick, 2008)'
_diffrn_ambient_temperature 296(2)
_diffrn_measured_fraction_theta_full 1.000
_diffrn_measured_fraction_theta_max 0.995
_diffrn_measurement_device_type 'Bruker APEX-II CCD'
_diffrn_measurement_method '\f and \w scans'
_diffrn_radiation_type MoK\a
_diffrn_radiation_wavelength 0.71073
_diffrn_reflns_av_R_equivalents 0.0325
_diffrn_reflns_av_unetI/netI 0.0358
_diffrn_reflns_laue_measured_fraction_full 1.000
_diffrn_reflns_laue_measured_fraction_max 0.995
_diffrn_reflns_limit_h_max 18
_diffrn_reflns_limit_h_min -19
_diffrn_reflns_limit_k_max 20
_diffrn_reflns_limit_k_min -20
_diffrn_reflns_limit_l_max 14
_diffrn_reflns_limit_l_min -19
_diffrn_reflns_number 26008
_diffrn_reflns_point_group_measured_fraction_full 1.000
_diffrn_reflns_point_group_measured_fraction_max 0.995
_diffrn_reflns_theta_full 25.242
_diffrn_reflns_theta_max 30.603
_diffrn_reflns_theta_min 1.976
_exptl_absorpt_coefficient_mu 0.169
_exptl_absorpt_correction_T_max 0.7461
_exptl_absorpt_correction_T_min 0.6902
_exptl_absorpt_correction_type multi-scan
_exptl_absorpt_process_details sadabs
_exptl_crystal_colour colourless
_exptl_crystal_density_diffrn 1.354
_exptl_crystal_description block
_exptl_crystal_F_000 1112
_exptl_crystal_size_max 0.320
_exptl_crystal_size_mid 0.220
_exptl_crystal_size_min 0.200
_refine_diff_density_max 0.250
_refine_diff_density_min -0.406
_refine_diff_density_rms 0.065
_refine_ls_extinction_method none
_refine_ls_goodness_of_fit_ref 1.022
_refine_ls_hydrogen_treatment constr
_refine_ls_matrix_type full
_refine_ls_number_parameters 346
_refine_ls_number_reflns 7925
_refine_ls_number_restraints 0
_refine_ls_restrained_S_all 1.022
_refine_ls_R_factor_all 0.0811
_refine_ls_R_factor_gt 0.0480
_refine_ls_shift/su_max 0.053
_refine_ls_shift/su_mean 0.001
_refine_ls_structure_factor_coef Fsqd
_refine_ls_weighting_details 'w=1/[\s^2^(Fo^2^)+(0.0720P)^2^+0.3671P] where P=(Fo^2^+2Fc^2^)/3'
_refine_ls_weighting_scheme calc
_refine_ls_wR_factor_gt 0.1222
_refine_ls_wR_factor_ref 0.1440
_reflns_Friedel_coverage 0.000
_reflns_number_gt 5205
_reflns_number_total 7925
_reflns_threshold_expression 'I > 2\s(I)'
_cod_data_source_file c5ra09147k2.cif
_cod_data_source_block mo_dm14435_0m
_cod_database_code 7220673
_shelx_space_group_comment
; 
The symmetry employed for this shelxl refinement is uniquely defined 
by the following loop, which should always be used as a source of 
symmetry information in preference to the above space-group names. 
They are only intended as comments. 
;
_shelx_estimated_absorpt_t_min 0.948
_shelx_estimated_absorpt_t_max 0.967
_shelxl_version_number 2014-3

loop_
_space_group_symop_operation_xyz
'x, y, z'
'-x+1/2, y+1/2, -z+1/2'
'-x, -y, -z'
'x-1/2, -y-1/2, z-1/2'

loop_
_atom_site_label
_atom_site_type_symbol
_atom_site_fract_x
_atom_site_fract_y
_atom_site_fract_z
_atom_site_U_iso_or_equiv
_atom_site_adp_type
_atom_site_occupancy
_atom_site_site_symmetry_order
_atom_site_calc_flag
_atom_site_refinement_flags_posn
_atom_site_refinement_flags_adp
S1 S 0.14500(3) 0.13773(3) 0.33782(3) 0.03951(12) Uani 1 1 d . .
O1 O 0.38772(10) 0.00476(10) 0.07361(9) 0.0534(3) Uani 1 1 d . .
O2 O 0.51121(10) 0.13094(9) 0.25896(10) 0.0538(3) Uani 1 1 d . .
O3 O 0.48017(9) 0.23219(10) 0.13476(10) 0.0557(3) Uani 1 1 d . .
O4 O 0.20710(11) 0.21868(8) 0.36362(10) 0.0555(3) Uani 1 1 d . .
O5 O 0.03832(10) 0.14788(9) 0.30700(10) 0.0531(3) Uani 1 1 d . .
N1 N 0.47934(10) -0.09000(10) 0.18841(10) 0.0406(3) Uani 1 1 d . .
N2 N 0.19332(9) 0.08707(8) 0.24769(9) 0.0338(3) Uani 1 1 d . .
C1 C 0.40209(12) -0.03033(11) 0.15407(12) 0.0381(3) Uani 1 1 d . .
C2 C 0.55971(15) -0.11560(16) 0.13409(16) 0.0597(5) Uani 1 1 d . .
H2A H 0.5509 -0.0821 0.0733 0.089 Uiso 1 1 calc R U
H2B H 0.5570 -0.1819 0.1215 0.089 Uiso 1 1 calc R U
H2C H 0.6246 -0.0998 0.1713 0.089 Uiso 1 1 calc R U
C3 C 0.47582(12) -0.11597(11) 0.28519(12) 0.0370(3) Uani 1 1 d . .
C4 C 0.54032(13) -0.17526(12) 0.34432(14) 0.0459(4) Uani 1 1 d . .
H4 H 0.5937 -0.2059 0.3213 0.055 Uiso 1 1 calc R U
C5 C 0.52254(14) -0.18749(12) 0.43927(14) 0.0506(4) Uani 1 1 d . .
H5 H 0.5652 -0.2268 0.4808 0.061 Uiso 1 1 calc R U
C6 C 0.44341(15) -0.14294(13) 0.47357(14) 0.0515(4) Uani 1 1 d . .
H6 H 0.4344 -0.1506 0.5382 0.062 Uiso 1 1 calc R U
C7 C 0.37684(14) -0.08645(12) 0.41182(13) 0.0458(4) Uani 1 1 d . .
H7 H 0.3217 -0.0581 0.4341 0.055 Uiso 1 1 calc R U
C8 C 0.39335(11) -0.07292(10) 0.31771(11) 0.0347(3) Uani 1 1 d . .
C9 C 0.33397(11) -0.01830(10) 0.23403(11) 0.0334(3) Uani 1 1 d . .
C10 C 0.23068(12) -0.05912(11) 0.19737(11) 0.0366(3) Uani 1 1 d . .
H10 H 0.2210 -0.1193 0.1717 0.044 Uiso 1 1 calc R U
C11 C 0.15478(11) -0.00044(10) 0.20533(11) 0.0333(3) Uani 1 1 d . .
C12 C 0.30679(11) 0.08587(10) 0.25630(11) 0.0327(3) Uani 1 1 d . .
H12 H 0.3364 0.1009 0.3237 0.039 Uiso 1 1 calc R U
C13 C 0.34016(12) 0.15965(11) 0.18905(12) 0.0369(3) Uani 1 1 d . .
C14 C 0.27694(14) 0.21447(14) 0.13269(16) 0.0588(5) Uani 1 1 d . .
H14A H 0.3022 0.2622 0.0974 0.071 Uiso 1 1 calc R U
H14B H 0.2069 0.2056 0.1280 0.071 Uiso 1 1 calc R U
C15 C 0.45203(12) 0.17136(12) 0.19861(12) 0.0401(3) Uani 1 1 d . .
C16 C 0.58856(14) 0.25124(14) 0.14140(17) 0.0572(5) Uani 1 1 d . .
H16A H 0.6207 0.2466 0.2089 0.069 Uiso 1 1 calc R U
H16B H 0.5982 0.3147 0.1193 0.069 Uiso 1 1 calc R U
C17 C 0.63749(18) 0.18477(19) 0.08182(18) 0.0746(6) Uani 1 1 d . .
H17A H 0.6268 0.1218 0.1026 0.112 Uiso 1 1 calc R U
H17B H 0.7093 0.1974 0.0895 0.112 Uiso 1 1 calc R U
H17C H 0.6083 0.1917 0.0145 0.112 Uiso 1 1 calc R U
C18 C 0.04640(12) -0.01420(11) 0.16477(11) 0.0373(3) Uani 1 1 d . .
C19 C -0.01178(13) 0.05734(13) 0.11655(13) 0.0454(4) Uani 1 1 d . .
H19 H 0.0158 0.1172 0.1150 0.054 Uiso 1 1 calc R U
C20 C -0.10974(14) 0.04088(17) 0.07093(14) 0.0574(5) Uani 1 1 d . .
H20 H -0.1478 0.0896 0.0389 0.069 Uiso 1 1 calc R U
C21 C -0.15168(16) -0.04718(19) 0.07251(16) 0.0669(6) Uani 1 1 d . .
H21 H -0.2181 -0.0580 0.0420 0.080 Uiso 1 1 calc R U
C22 C -0.09489(17) -0.11935(18) 0.11956(17) 0.0679(6) Uani 1 1 d . .
H22 H -0.1229 -0.1791 0.1204 0.081 Uiso 1 1 calc R U
C23 C 0.00438(15) -0.10299(14) 0.16594(15) 0.0537(5) Uani 1 1 d . .
H23 H 0.0424 -0.1518 0.1977 0.064 Uiso 1 1 calc R U
C24 C 0.16176(12) 0.06046(11) 0.43766(11) 0.0365(3) Uani 1 1 d . .
C25 C 0.23403(14) 0.07989(13) 0.51758(13) 0.0486(4) Uani 1 1 d . .
H25 H 0.2732 0.1341 0.5192 0.058 Uiso 1 1 calc R U
C26 C 0.24787(15) 0.01838(15) 0.59506(14) 0.0547(5) Uani 1 1 d . .
H26 H 0.2965 0.0319 0.6490 0.066 Uiso 1 1 calc R U
C27 C 0.19082(13) -0.06319(14) 0.59426(13) 0.0465(4) Uani 1 1 d . .
C28 C 0.11882(13) -0.08126(12) 0.51330(13) 0.0445(4) Uani 1 1 d . .
H28 H 0.0800 -0.1357 0.5115 0.053 Uiso 1 1 calc R U
C29 C 0.10319(12) -0.02062(12) 0.43514(12) 0.0401(3) Uani 1 1 d . .
H29 H 0.0541 -0.0337 0.3814 0.048 Uiso 1 1 calc R U
C30 C 0.20795(17) -0.12970(19) 0.67881(17) 0.0728(7) Uani 1 1 d . .
H30A H 0.1523 -0.1251 0.7152 0.109 Uiso 1 1 calc R U
H30B H 0.2705 -0.1139 0.7202 0.109 Uiso 1 1 calc R U
H30C H 0.2121 -0.1927 0.6551 0.109 Uiso 1 1 calc R U

loop_
_atom_site_aniso_label
_atom_site_aniso_U_11
_atom_site_aniso_U_22
_atom_site_aniso_U_33
_atom_site_aniso_U_23
_atom_site_aniso_U_13
_atom_site_aniso_U_12
S1 0.0449(2) 0.03273(19) 0.0441(2) -0.00056(16) 0.01715(17) 0.00505(16)
O1 0.0614(8) 0.0641(8) 0.0370(6) 0.0079(6) 0.0148(6) 0.0174(6)
O2 0.0401(7) 0.0676(8) 0.0521(8) 0.0159(6) 0.0016(5) -0.0010(6)
O3 0.0389(7) 0.0605(8) 0.0694(9) 0.0252(7) 0.0140(6) -0.0037(6)
O4 0.0769(9) 0.0325(6) 0.0625(8) -0.0082(6) 0.0277(7) -0.0064(6)
O5 0.0467(7) 0.0621(8) 0.0534(8) 0.0064(6) 0.0166(6) 0.0218(6)
N1 0.0384(7) 0.0433(7) 0.0413(7) -0.0001(6) 0.0100(6) 0.0101(6)
N2 0.0337(6) 0.0308(6) 0.0387(7) 0.0004(5) 0.0116(5) 0.0017(5)
C1 0.0392(8) 0.0375(8) 0.0383(8) -0.0006(6) 0.0084(6) 0.0061(6)
C2 0.0500(11) 0.0745(13) 0.0581(12) -0.0037(10) 0.0199(9) 0.0200(10)
C3 0.0347(8) 0.0331(7) 0.0417(9) -0.0016(6) 0.0014(6) 0.0007(6)
C4 0.0366(8) 0.0396(8) 0.0581(11) -0.0012(8) -0.0029(7) 0.0065(7)
C5 0.0468(10) 0.0432(9) 0.0558(11) 0.0115(8) -0.0111(8) 0.0000(8)
C6 0.0562(11) 0.0525(10) 0.0436(10) 0.0141(8) 0.0010(8) -0.0028(8)
C7 0.0477(10) 0.0452(9) 0.0457(9) 0.0089(7) 0.0109(7) 0.0053(7)
C8 0.0343(7) 0.0311(7) 0.0384(8) 0.0031(6) 0.0044(6) 0.0011(6)
C9 0.0336(7) 0.0321(7) 0.0351(7) 0.0033(6) 0.0070(6) 0.0053(6)
C10 0.0380(8) 0.0325(7) 0.0383(8) -0.0003(6) 0.0029(6) 0.0021(6)
C11 0.0359(7) 0.0321(7) 0.0322(7) 0.0028(6) 0.0062(6) -0.0005(6)
C12 0.0338(7) 0.0305(7) 0.0345(7) 0.0017(6) 0.0078(6) 0.0014(5)
C13 0.0362(8) 0.0344(7) 0.0412(8) 0.0055(6) 0.0094(6) -0.0004(6)
C14 0.0415(10) 0.0568(11) 0.0786(14) 0.0327(10) 0.0110(9) 0.0034(8)
C15 0.0403(8) 0.0383(8) 0.0425(9) 0.0043(7) 0.0092(7) -0.0009(7)
C16 0.0426(10) 0.0575(11) 0.0745(13) 0.0101(10) 0.0185(9) -0.0070(8)
C17 0.0671(14) 0.0943(18) 0.0671(14) -0.0020(13) 0.0251(11) -0.0004(13)
C18 0.0352(8) 0.0432(8) 0.0343(8) 0.0015(6) 0.0079(6) -0.0004(6)
C19 0.0399(9) 0.0494(9) 0.0473(10) 0.0023(8) 0.0082(7) 0.0086(7)
C20 0.0427(10) 0.0803(14) 0.0475(11) 0.0003(10) 0.0020(8) 0.0149(10)
C21 0.0389(10) 0.1050(18) 0.0551(12) -0.0042(12) 0.0021(9) -0.0078(11)
C22 0.0577(13) 0.0802(15) 0.0634(13) 0.0033(11) 0.0015(10) -0.0279(11)
C23 0.0515(11) 0.0520(10) 0.0549(11) 0.0097(9) 0.0001(8) -0.0114(8)
C24 0.0373(8) 0.0374(8) 0.0372(8) -0.0031(6) 0.0128(6) 0.0005(6)
C25 0.0510(10) 0.0474(9) 0.0465(10) -0.0071(8) 0.0048(8) -0.0120(8)
C26 0.0518(11) 0.0674(12) 0.0418(10) -0.0032(9) -0.0018(8) -0.0090(9)
C27 0.0368(9) 0.0606(11) 0.0432(9) 0.0078(8) 0.0096(7) 0.0015(8)
C28 0.0397(9) 0.0461(9) 0.0488(10) 0.0047(7) 0.0100(7) -0.0070(7)
C29 0.0346(8) 0.0468(9) 0.0388(8) -0.0022(7) 0.0056(6) -0.0050(7)
C30 0.0568(13) 0.0969(18) 0.0630(14) 0.0330(13) 0.0039(10) -0.0021(12)

loop_
_atom_type_symbol
_atom_type_description
_atom_type_scat_dispersion_real
_atom_type_scat_dispersion_imag
_atom_type_scat_source
C C 0.0033 0.0016 'International Tables Vol C Tables 4.2.6.8 and 6.1.1.4'
H H 0.0000 0.0000 'International Tables Vol C Tables 4.2.6.8 and 6.1.1.4'
N N 0.0061 0.0033 'International Tables Vol C Tables 4.2.6.8 and 6.1.1.4'
O O 0.0106 0.0060 'International Tables Vol C Tables 4.2.6.8 and 6.1.1.4'
S S 0.1246 0.1234 'International Tables Vol C Tables 4.2.6.8 and 6.1.1.4'

loop_
_geom_angle_atom_site_label_1
_geom_angle_atom_site_label_2
_geom_angle_atom_site_label_3
_geom_angle
O5 S1 O4 120.11(8)
O5 S1 N2 107.53(7)
O4 S1 N2 105.36(7)
O5 S1 C24 107.43(8)
O4 S1 C24 108.08(8)
N2 S1 C24 107.80(7)
C15 O3 C16 117.12(14)
C1 N1 C3 111.46(13)
C1 N1 C2 123.53(15)
C3 N1 C2 124.77(14)
C11 N2 C12 108.25(11)
C11 N2 S1 122.11(10)
C12 N2 S1 116.65(10)
O1 C1 N1 125.71(15)
O1 C1 C9 126.15(14)
N1 C1 C9 108.11(13)
N1 C2 H2A 109.5
N1 C2 H2B 109.5
H2A C2 H2B 109.5
N1 C2 H2C 109.5
H2A C2 H2C 109.5
H2B C2 H2C 109.5
C4 C3 C8 121.64(16)
C4 C3 N1 128.50(15)
C8 C3 N1 109.86(13)
C3 C4 C5 117.49(16)
C3 C4 H4 121.3
C5 C4 H4 121.3
C6 C5 C4 121.56(16)
C6 C5 H5 119.2
C4 C5 H5 119.2
C5 C6 C7 120.11(18)
C5 C6 H6 119.9
C7 C6 H6 119.9
C8 C7 C6 119.28(17)
C8 C7 H7 120.4
C6 C7 H7 120.4
C7 C8 C3 119.84(14)
C7 C8 C9 131.45(14)
C3 C8 C9 108.69(13)
C10 C9 C8 113.55(12)
C10 C9 C1 108.56(13)
C8 C9 C1 101.58(12)
C10 C9 C12 101.95(12)
C8 C9 C12 116.33(13)
C1 C9 C12 115.10(12)
C11 C10 C9 113.09(13)
C11 C10 H10 123.5
C9 C10 H10 123.5
C10 C11 N2 110.73(13)
C10 C11 C18 126.36(14)
N2 C11 C18 122.37(13)
N2 C12 C13 109.27(12)
N2 C12 C9 104.78(11)
C13 C12 C9 115.88(12)
N2 C12 H12 108.9
C13 C12 H12 108.9
C9 C12 H12 108.9
C14 C13 C15 121.75(15)
C14 C13 C12 123.96(15)
C15 C13 C12 114.06(13)
C13 C14 H14A 120.0
C13 C14 H14B 120.0
H14A C14 H14B 120.0
O2 C15 O3 123.64(15)
O2 C15 C13 123.13(15)
O3 C15 C13 113.22(14)
O3 C16 C17 111.27(18)
O3 C16 H16A 109.4
C17 C16 H16A 109.4
O3 C16 H16B 109.4
C17 C16 H16B 109.4
H16A C16 H16B 108.0
C16 C17 H17A 109.5
C16 C17 H17B 109.5
H17A C17 H17B 109.5
C16 C17 H17C 109.5
H17A C17 H17C 109.5
H17B C17 H17C 109.5
C23 C18 C19 118.85(16)
C23 C18 C11 119.23(15)
C19 C18 C11 121.59(14)
C20 C19 C18 120.85(18)
C20 C19 H19 119.6
C18 C19 H19 119.6
C21 C20 C19 120.32(19)
C21 C20 H20 119.8
C19 C20 H20 119.8
C20 C21 C22 119.72(18)
C20 C21 H21 120.1
C22 C21 H21 120.1
C21 C22 C23 120.2(2)
C21 C22 H22 119.9
C23 C22 H22 119.9
C18 C23 C22 120.10(19)
C18 C23 H23 120.0
C22 C23 H23 120.0
C25 C24 C29 120.29(16)
C25 C24 S1 119.76(13)
C29 C24 S1 119.95(12)
C26 C25 C24 119.52(16)
C26 C25 H25 120.2
C24 C25 H25 120.2
C25 C26 C27 121.38(17)
C25 C26 H26 119.3
C27 C26 H26 119.3
C28 C27 C26 118.09(16)
C28 C27 C30 121.39(18)
C26 C27 C30 120.52(18)
C29 C28 C27 121.62(16)
C29 C28 H28 119.2
C27 C28 H28 119.2
C28 C29 C24 119.10(15)
C28 C29 H29 120.4
C24 C29 H29 120.4
C27 C30 H30A 109.5
C27 C30 H30B 109.5
H30A C30 H30B 109.5
C27 C30 H30C 109.5
H30A C30 H30C 109.5
H30B C30 H30C 109.5

loop_
_geom_bond_atom_site_label_1
_geom_bond_atom_site_label_2
_geom_bond_distance
S1 O5 1.4215(13)
S1 O4 1.4306(13)
S1 N2 1.6568(13)
S1 C24 1.7567(16)
O1 C1 1.2111(19)
O2 C15 1.203(2)
O3 C15 1.3335(19)
O3 C16 1.453(2)
N1 C1 1.360(2)
N1 C3 1.401(2)
N1 C2 1.445(2)
N2 C11 1.4385(19)
N2 C12 1.4923(19)
C1 C9 1.546(2)
C2 H2A 0.9600
C2 H2B 0.9600
C2 H2C 0.9600
C3 C4 1.379(2)
C3 C8 1.390(2)
C4 C5 1.385(3)
C4 H4 0.9300
C5 C6 1.374(3)
C5 H5 0.9300
C6 C7 1.389(2)
C6 H6 0.9300
C7 C8 1.371(2)
C7 H7 0.9300
C8 C9 1.514(2)
C9 C10 1.504(2)
C9 C12 1.570(2)
C10 C11 1.327(2)
C10 H10 0.9300
C11 C18 1.474(2)
C12 C13 1.517(2)
C12 H12 0.9800
C13 C14 1.312(2)
C13 C15 1.480(2)
C14 H14A 0.9300
C14 H14B 0.9300
C16 C17 1.473(3)
C16 H16A 0.9700
C16 H16B 0.9700
C17 H17A 0.9600
C17 H17B 0.9600
C17 H17C 0.9600
C18 C23 1.384(2)
C18 C19 1.387(2)
C19 C20 1.375(3)
C19 H19 0.9300
C20 C21 1.374(3)
C20 H20 0.9300
C21 C22 1.378(3)
C21 H21 0.9300
C22 C23 1.393(3)
C22 H22 0.9300
C23 H23 0.9300
C24 C25 1.377(2)
C24 C29 1.390(2)
C25 C26 1.377(3)
C25 H25 0.9300
C26 C27 1.386(3)
C26 H26 0.9300
C27 C28 1.382(3)
C27 C30 1.498(3)
C28 C29 1.377(2)
C28 H28 0.9300
C29 H29 0.9300
C30 H30A 0.9600
C30 H30B 0.9600
C30 H30C 0.9600

loop_
_geom_hbond_atom_site_label_D
_geom_hbond_atom_site_label_H
_geom_hbond_atom_site_label_A
_geom_hbond_distance_DH
_geom_hbond_distance_HA
_geom_hbond_distance_DA
_geom_hbond_angle_DHA
_geom_hbond_site_symmetry_A
C2 H2A O1 0.96 2.56 3.451(2) 154.6 3_655
C10 H10 O4 0.93 2.57 3.4118(19) 150.1 2_545

loop_
_geom_torsion_atom_site_label_1
_geom_torsion_atom_site_label_2
_geom_torsion_atom_site_label_3
_geom_torsion_atom_site_label_4
_geom_torsion
O5 S1 N2 C11 -54.47(13)
O4 S1 N2 C11 176.31(12)
C24 S1 N2 C11 61.08(13)
O5 S1 N2 C12 168.76(10)
O4 S1 N2 C12 39.54(12)
C24 S1 N2 C12 -75.69(11)
C3 N1 C1 O1 178.46(17)
C2 N1 C1 O1 3.9(3)
C3 N1 C1 C9 -3.65(18)
C2 N1 C1 C9 -178.25(16)
C1 N1 C3 C4 179.66(16)
C2 N1 C3 C4 -5.8(3)
C1 N1 C3 C8 0.23(19)
C2 N1 C3 C8 174.75(16)
C8 C3 C4 C5 -2.6(2)
N1 C3 C4 C5 177.99(16)
C3 C4 C5 C6 0.4(3)
C4 C5 C6 C7 2.2(3)
C5 C6 C7 C8 -2.5(3)
C6 C7 C8 C3 0.3(3)
C6 C7 C8 C9 178.30(16)
C4 C3 C8 C7 2.3(2)
N1 C3 C8 C7 -178.18(15)
C4 C3 C8 C9 -176.10(14)
N1 C3 C8 C9 3.38(17)
C7 C8 C9 C10 -67.0(2)
C3 C8 C9 C10 111.21(15)
C7 C8 C9 C1 176.66(17)
C3 C8 C9 C1 -5.14(16)
C7 C8 C9 C12 50.9(2)
C3 C8 C9 C12 -130.91(14)
O1 C1 C9 C10 63.2(2)
N1 C1 C9 C10 -114.67(14)
O1 C1 C9 C8 -176.85(17)
N1 C1 C9 C8 5.27(16)
O1 C1 C9 C12 -50.3(2)
N1 C1 C9 C12 131.85(14)
C8 C9 C10 C11 119.49(15)
C1 C9 C10 C11 -128.34(14)
C12 C9 C10 C11 -6.44(17)
C9 C10 C11 N2 -0.13(18)
C9 C10 C11 C18 171.52(14)
C12 N2 C11 C10 7.19(16)
S1 N2 C11 C10 -132.67(12)
C12 N2 C11 C18 -164.85(13)
S1 N2 C11 C18 55.28(18)
C11 N2 C12 C13 114.05(13)
S1 N2 C12 C13 -103.60(13)
C11 N2 C12 C9 -10.73(15)
S1 N2 C12 C9 131.61(10)
C10 C9 C12 N2 10.05(14)
C8 C9 C12 N2 -114.04(14)
C1 C9 C12 N2 127.33(13)
C10 C9 C12 C13 -110.45(14)
C8 C9 C12 C13 125.46(14)
C1 C9 C12 C13 6.84(19)
N2 C12 C13 C14 -0.3(2)
C9 C12 C13 C14 117.7(2)
N2 C12 C13 C15 174.27(13)
C9 C12 C13 C15 -67.70(18)
C16 O3 C15 O2 -1.5(3)
C16 O3 C15 C13 177.46(15)
C14 C13 C15 O2 169.7(2)
C12 C13 C15 O2 -5.0(2)
C14 C13 C15 O3 -9.3(3)
C12 C13 C15 O3 176.03(14)
C15 O3 C16 C17 88.8(2)
C10 C11 C18 C23 38.2(2)
N2 C11 C18 C23 -151.03(16)
C10 C11 C18 C19 -135.07(17)
N2 C11 C18 C19 35.7(2)
C23 C18 C19 C20 0.3(3)
C11 C18 C19 C20 173.61(16)
C18 C19 C20 C21 0.0(3)
C19 C20 C21 C22 -0.4(3)
C20 C21 C22 C23 0.5(3)
C19 C18 C23 C22 -0.3(3)
C11 C18 C23 C22 -173.73(17)
C21 C22 C23 C18 -0.1(3)
O5 S1 C24 C25 -137.43(14)
O4 S1 C24 C25 -6.47(16)
N2 S1 C24 C25 106.95(14)
O5 S1 C24 C29 43.50(14)
O4 S1 C24 C29 174.47(12)
N2 S1 C24 C29 -72.11(14)
C29 C24 C25 C26 0.0(3)
S1 C24 C25 C26 -179.07(14)
C24 C25 C26 C27 0.3(3)
C25 C26 C27 C28 -0.3(3)
C25 C26 C27 C30 179.3(2)
C26 C27 C28 C29 -0.1(3)
C30 C27 C28 C29 -179.61(18)
C27 C28 C29 C24 0.4(3)
C25 C24 C29 C28 -0.3(2)
S1 C24 C29 C28 178.74(13)
